data_2243685
loop_
_publ_author_name
'Ayudhya, Theppawut'
'Raymond, Casey'
'Dingra, Nin'

_publ_section_title
;
 Synthesis and structure of a 1:1 co-crystal of hexamethylenetetramine
 carboxyborane and acetaminophen
;
_journal_coeditor_code HB7947
_journal_issue 12
_journal_name_full 'Acta Crystallographica Section E'
_journal_page_first 1854
_journal_page_last 1858
_journal_paper_doi 10.1107/S2056989020015327
_journal_volume 76
_journal_year 2020
_chemical_formula_iupac 'C15 H22 B N5 O3, C8 H9 N O2'
_chemical_formula_moiety 'C15 H22 B N5 O3, C8 H9 N O2'
_chemical_formula_sum 'C23 H31 B N6 O5'
_chemical_formula_weight 482.35
_chemical_name_common
;
Hexamethylenetetramine carboacetaminophenborane--acetaminophen (1/1)
;
_chemical_name_systematic
;
Hexamethylenetetramine 4-acetamidophenyl
2-boranylacetate--4-acetamidophenol (1/1)
;
_space_group_crystal_system monoclinic
_space_group_IT_number 14
_space_group_name_Hall '-P 2ybc'
_space_group_name_H-M_alt 'P 1 21/c 1'
_atom_sites_solution_hydrogens geom
_atom_sites_solution_primary direct
_audit_creation_method SHELXL-2014/7
_cell_angle_alpha 90
_cell_angle_beta 91.929(4)
_cell_angle_gamma 90
_cell_formula_units_Z 4
_cell_length_a 20.760(4)
_cell_length_b 9.5527(19)
_cell_length_c 12.045(2)
_cell_measurement_reflns_used 7373
_cell_measurement_temperature 293(2)
_cell_measurement_theta_max 54.104
_cell_measurement_theta_min 5.797
_cell_volume 2387.3(8)
_computing_cell_refinement
;
SAINT (Bruker, 2007)
;
_computing_data_collection
;
APEX2 (Bruker, 2007)
;
_computing_data_reduction
;
SAINT (Bruker, 2007)
;
_computing_molecular_graphics
;
SHELXTL (Sheldrick, 2008)
;
_computing_publication_material
;
SHELXTL (Sheldrick, 2008) and publCIF (Westrip, 2010)
;
_computing_structure_refinement
;
<i>SHELXL2014/7</i> (Sheldrick, 2015)
;
_computing_structure_solution
;
SHELXS97 (Sheldrick, 2008)
;
_diffrn_ambient_temperature 293(2)
_diffrn_measured_fraction_theta_full 1.000
_diffrn_measured_fraction_theta_max 1.000
_diffrn_measurement_device_type 'Bruker APEXII CCD'
_diffrn_measurement_method 'phi and omega scans'
_diffrn_radiation_type MoK\a
_diffrn_radiation_wavelength 0.71073
_diffrn_reflns_av_R_equivalents 0.0907
_diffrn_reflns_av_unetI/netI 0.0709
_diffrn_reflns_limit_h_max 25
_diffrn_reflns_limit_h_min -25
_diffrn_reflns_limit_k_max 11
_diffrn_reflns_limit_k_min -11
_diffrn_reflns_limit_l_max 15
_diffrn_reflns_limit_l_min -15
_diffrn_reflns_number 29824
_diffrn_reflns_theta_full 25.242
_diffrn_reflns_theta_max 26.372
_diffrn_reflns_theta_min 1.963
_diffrn_source 'sealed tube'
_exptl_absorpt_coefficient_mu 0.096
_exptl_absorpt_correction_type none
_exptl_crystal_colour colorless
_exptl_crystal_density_diffrn 1.342
_exptl_crystal_description needle
_exptl_crystal_F_000 1024
_exptl_crystal_size_max 0.23
_exptl_crystal_size_mid 0.06
_exptl_crystal_size_min 0.05
_refine_diff_density_max 0.239
_refine_diff_density_min -0.218
_refine_ls_extinction_method none
_refine_ls_goodness_of_fit_ref 1.077
_refine_ls_hydrogen_treatment constr
_refine_ls_matrix_type full
_refine_ls_number_parameters 319
_refine_ls_number_reflns 4870
_refine_ls_number_restraints 0
_refine_ls_restrained_S_all 1.077
_refine_ls_R_factor_all 0.0864
_refine_ls_R_factor_gt 0.0413
_refine_ls_shift/su_max 0.000
_refine_ls_shift/su_mean 0.000
_refine_ls_structure_factor_coef Fsqd
_refine_ls_weighting_details 'w=1/[\s^2^(Fo^2^)+(0.0180P)^2^] where P=(Fo^2^+2Fc^2^)/3'
_refine_ls_weighting_scheme calc
_refine_ls_wR_factor_gt 0.0656
_refine_ls_wR_factor_ref 0.0720
_reflns_number_gt 3044
_reflns_number_total 4870
_reflns_threshold_expression 'I > 2\s(I)'
_cod_data_source_file hb7947sup1.cif
_cod_data_source_block I
_cod_original_cell_volume 2387.2(8)
_cod_original_sg_symbol_H-M 'P 21/c'
_cod_database_code 2243685
_shelx_space_group_comment
;
The symmetry employed for this shelxl refinement is uniquely defined
by the following loop, which should always be used as a source of
symmetry information in preference to the above space-group names.
They are only intended as comments.
;

loop_
_space_group_symop_operation_xyz
'x, y, z'
'-x, y+1/2, -z+1/2'
'-x, -y, -z'
'x, -y-1/2, z-1/2'

loop_
_atom_site_type_symbol
_atom_site_label
_atom_site_fract_x
_atom_site_fract_y
_atom_site_fract_z
_atom_site_U_iso_or_equiv
_atom_site_adp_type
_atom_site_calc_flag
_atom_site_occupancy
_atom_site_disorder_assembly
_atom_site_disorder_group
C C1 0.05099(9) 1.08726(18) 0.86077(16) 0.0285(5) Uani d 1 . .
H H1A 0.0175 1.1125 0.8076 0.043 Uiso calc 1 . .
H H1B 0.0732 1.1701 0.8859 0.043 Uiso calc 1 . .
H H1C 0.0324 1.0413 0.9229 0.043 Uiso calc 1 . .
C C2 0.09783(9) 0.98985(19) 0.80733(15) 0.0227(4) Uani d 1 . .
O O1 0.07872(6) 0.88651(12) 0.75419(10) 0.0260(3) Uani d 1 . .
N N1 0.16095(7) 1.02002(14) 0.82219(12) 0.0228(4) Uani d 1 . .
H H1N 0.1715 1.0898 0.8640 0.027 Uiso calc 1 . .
C C3 0.21163(8) 0.94201(17) 0.77195(15) 0.0194(4) Uani d 1 . .
C C4 0.25773(9) 0.87339(17) 0.83793(16) 0.0221(4) Uani d 1 . .
H H4 0.2543 0.8727 0.9147 0.026 Uiso calc 1 . .
C C5 0.30902(9) 0.80567(17) 0.78963(15) 0.0217(5) Uani d 1 . .
H H5 0.3401 0.7601 0.8337 0.026 Uiso calc 1 . .
C C6 0.31331(8) 0.80687(17) 0.67507(16) 0.0186(4) Uani d 1 . .
C C7 0.26699(8) 0.87268(17) 0.60850(15) 0.0209(4) Uani d 1 . .
H H7 0.2700 0.8718 0.5316 0.025 Uiso calc 1 . .
C C8 0.21585(9) 0.94021(17) 0.65765(15) 0.0214(4) Uani d 1 . .
H H8 0.1844 0.9843 0.6134 0.026 Uiso calc 1 . .
O O2 0.36389(6) 0.73601(11) 0.62473(10) 0.0221(3) Uani d 1 . .
C C9 0.42431(8) 0.80105(18) 0.63013(15) 0.0189(4) Uani d 1 . .
O O3 0.42901(6) 0.91608(12) 0.67315(10) 0.0242(3) Uani d 1 . .
B B1 0.47824(10) 0.7044(2) 0.57512(19) 0.0210(5) Uani d 1 . .
H H1B1 0.4721 0.6078 0.5971 0.025 Uiso calc 1 . .
H H1B2 0.4735 0.7095 0.4948 0.025 Uiso calc 1 . .
N N2 0.54897(7) 0.75441(14) 0.61337(11) 0.0164(3) Uani d 1 . .
C C10 0.55901(8) 0.75507(18) 0.73918(14) 0.0191(4) Uani d 1 . .
H H10A 0.5288 0.8198 0.7712 0.023 Uiso calc 1 . .
H H10B 0.5502 0.6624 0.7679 0.023 Uiso calc 1 . .
N N3 0.62411(7) 0.79543(14) 0.77251(12) 0.0206(4) Uani d 1 . .
C C11 0.63675(9) 0.93610(17) 0.72684(15) 0.0236(5) Uani d 1 . .
H H11A 0.6065 1.0022 0.7571 0.028 Uiso calc 1 . .
H H11B 0.6799 0.9653 0.7502 0.028 Uiso calc 1 . .
N N4 0.63096(7) 0.93989(14) 0.60505(12) 0.0197(4) Uani d 1 . .
C C12 0.56578(8) 0.89959(17) 0.57118(15) 0.0191(4) Uani d 1 . .
H H12A 0.5615 0.9008 0.4907 0.023 Uiso calc 1 . .
H H12B 0.5356 0.9672 0.5997 0.023 Uiso calc 1 . .
C C13 0.59876(8) 0.65314(17) 0.56842(15) 0.0209(4) Uani d 1 . .
H H13A 0.5903 0.5597 0.5958 0.025 Uiso calc 1 . .
H H13B 0.5947 0.6509 0.4880 0.025 Uiso calc 1 . .
N N5 0.66398(7) 0.69366(14) 0.60153(12) 0.0202(4) Uani d 1 . .
C C14 0.66971(9) 0.69583(18) 0.72354(15) 0.0234(5) Uani d 1 . .
H H14A 0.7134 0.7217 0.7462 0.028 Uiso calc 1 . .
H H14B 0.6615 0.6026 0.7518 0.028 Uiso calc 1 . .
C C15 0.67633(9) 0.83683(18) 0.56036(16) 0.0244(5) Uani d 1 . .
H H15A 0.7201 0.8639 0.5816 0.029 Uiso calc 1 . .
H H15B 0.6725 0.8372 0.4799 0.029 Uiso calc 1 . .
C C16 0.06429(10) 0.69737(19) 0.99581(16) 0.0331(5) Uani d 1 . .
H H16A 0.0271 0.6676 1.0348 0.050 Uiso calc 1 . .
H H16B 0.0528 0.7742 0.9477 0.050 Uiso calc 1 . .
H H16C 0.0974 0.7267 1.0484 0.050 Uiso calc 1 . .
C C17 0.08889(9) 0.57733(19) 0.92747(16) 0.0244(5) Uani d 1 . .
O O5 0.09247(6) 0.45723(12) 0.96712(10) 0.0300(3) Uani d 1 . .
N N6 0.10633(7) 0.60827(14) 0.82433(12) 0.0243(4) Uani d 1 . .
H H6N 0.1048 0.6947 0.8043 0.029 Uiso calc 1 . .
C C18 0.12735(9) 0.50769(17) 0.74469(15) 0.0211(4) Uani d 1 . .
C C19 0.08895(9) 0.39203(18) 0.71821(15) 0.0227(4) Uani d 1 . .
H H19 0.0513 0.3762 0.7559 0.027 Uiso calc 1 . .
C C20 0.10712(9) 0.30031(18) 0.63528(15) 0.0232(5) Uani d 1 . .
H H20 0.0820 0.2221 0.6183 0.028 Uiso calc 1 . .
C C21 0.16282(9) 0.32553(18) 0.57793(15) 0.0213(4) Uani d 1 . .
O O4 0.17995(6) 0.24556(12) 0.48852(11) 0.0272(3) Uani d 1 . .
H H4O 0.1529 0.1843 0.4771 0.033 Uiso calc 1 . .
C C22 0.20183(9) 0.43896(18) 0.60524(15) 0.0242(5) Uani d 1 . .
H H22 0.2398 0.4542 0.5681 0.029 Uiso calc 1 . .
C C23 0.18357(9) 0.53024(18) 0.68920(15) 0.0238(5) Uani d 1 . .
H H23 0.2095 0.6067 0.7078 0.029 Uiso calc 1 . .

loop_
_atom_site_aniso_label
_atom_site_aniso_U_11
_atom_site_aniso_U_22
_atom_site_aniso_U_33
_atom_site_aniso_U_12
_atom_site_aniso_U_13
_atom_site_aniso_U_23
C1 0.0260(12) 0.0238(10) 0.0363(13) 0.0017(9) 0.0109(10) -0.0002(9)
C2 0.0258(12) 0.0189(10) 0.0237(12) 0.0016(9) 0.0041(9) 0.0036(9)
O1 0.0257(8) 0.0202(7) 0.0320(8) -0.0011(6) 0.0027(6) -0.0018(6)
N1 0.0211(9) 0.0188(8) 0.0286(10) 0.0010(7) 0.0035(8) -0.0056(7)
C3 0.0181(11) 0.0149(10) 0.0254(12) -0.0012(8) 0.0047(9) -0.0010(8)
C4 0.0274(12) 0.0188(10) 0.0203(11) -0.0021(9) 0.0053(9) 0.0014(8)
C5 0.0230(11) 0.0159(10) 0.0262(12) 0.0018(8) 0.0005(9) 0.0032(8)
C6 0.0155(10) 0.0115(9) 0.0292(12) -0.0014(8) 0.0069(9) -0.0016(8)
C7 0.0259(11) 0.0175(10) 0.0195(11) -0.0039(8) 0.0032(9) -0.0016(8)
C8 0.0201(11) 0.0178(10) 0.0260(12) 0.0014(8) -0.0029(9) 0.0015(8)
O2 0.0177(7) 0.0171(7) 0.0316(8) -0.0019(5) 0.0048(6) -0.0060(6)
C9 0.0174(10) 0.0182(10) 0.0213(11) -0.0004(8) 0.0017(9) 0.0033(8)
O3 0.0208(7) 0.0172(7) 0.0349(8) -0.0014(6) 0.0043(6) -0.0062(6)
B1 0.0214(13) 0.0172(11) 0.0246(13) -0.0034(9) 0.0028(10) -0.0016(9)
N2 0.0197(9) 0.0131(7) 0.0168(9) 0.0019(6) 0.0044(7) -0.0007(6)
C10 0.0231(11) 0.0170(9) 0.0174(11) 0.0035(8) 0.0043(9) 0.0020(8)
N3 0.0205(9) 0.0206(8) 0.0209(9) 0.0048(7) 0.0004(7) 0.0010(7)
C11 0.0201(11) 0.0193(10) 0.0312(12) 0.0006(8) -0.0001(9) -0.0042(9)
N4 0.0167(9) 0.0174(8) 0.0252(10) 0.0010(7) 0.0034(7) 0.0032(7)
C12 0.0212(11) 0.0157(9) 0.0206(11) 0.0002(8) 0.0025(9) 0.0053(8)
C13 0.0221(11) 0.0180(10) 0.0231(11) 0.0035(8) 0.0071(9) -0.0027(8)
N5 0.0171(9) 0.0197(8) 0.0239(10) 0.0017(7) 0.0047(7) 0.0013(7)
C14 0.0212(11) 0.0215(10) 0.0274(12) 0.0041(8) 0.0001(9) 0.0030(9)
C15 0.0192(11) 0.0244(11) 0.0298(12) 0.0004(8) 0.0061(9) 0.0042(9)
C16 0.0420(14) 0.0275(11) 0.0299(13) 0.0095(10) 0.0036(11) 0.0009(9)
C17 0.0259(12) 0.0228(11) 0.0245(12) 0.0017(9) -0.0014(10) 0.0003(9)
O5 0.0389(9) 0.0225(7) 0.0287(8) 0.0038(6) 0.0033(7) 0.0040(6)
N6 0.0338(10) 0.0145(8) 0.0247(10) 0.0014(7) 0.0018(8) 0.0004(7)
C18 0.0241(11) 0.0176(10) 0.0216(11) 0.0022(9) -0.0009(9) 0.0010(8)
C19 0.0205(11) 0.0209(10) 0.0270(12) 0.0009(8) 0.0037(9) 0.0024(9)
C20 0.0230(11) 0.0171(10) 0.0296(12) -0.0026(8) 0.0035(10) 0.0000(9)
C21 0.0239(11) 0.0166(10) 0.0236(12) 0.0047(8) 0.0013(9) 0.0018(8)
O4 0.0275(8) 0.0218(7) 0.0326(8) -0.0007(6) 0.0080(7) -0.0037(6)
C22 0.0203(11) 0.0249(11) 0.0275(12) -0.0018(9) 0.0013(9) 0.0047(9)
C23 0.0241(12) 0.0199(10) 0.0271(12) -0.0044(8) -0.0028(10) 0.0020(9)

loop_
_atom_type_symbol
_atom_type_description
_atom_type_scat_dispersion_real
_atom_type_scat_dispersion_imag
_atom_type_scat_source
C C 0.0033 0.0016 'International Tables Vol C Tables 4.2.6.8 and 6.1.1.4'
H H 0.0000 0.0000 'International Tables Vol C Tables 4.2.6.8 and 6.1.1.4'
N N 0.0061 0.0033 'International Tables Vol C Tables 4.2.6.8 and 6.1.1.4'
O O 0.0106 0.0060 'International Tables Vol C Tables 4.2.6.8 and 6.1.1.4'
B B 0.0013 0.0007 'International Tables Vol C Tables 4.2.6.8 and 6.1.1.4'

loop_
_geom_angle_atom_site_label_1
_geom_angle_atom_site_label_2
_geom_angle_atom_site_label_3
_geom_angle_site_symmetry_1
_geom_angle_site_symmetry_3
_geom_angle
_geom_angle_publ_flag
C2 C1 H1A . . 109.5 ?
C2 C1 H1B . . 109.5 ?
H1A C1 H1B . . 109.5 ?
C2 C1 H1C . . 109.5 ?
H1A C1 H1C . . 109.5 ?
H1B C1 H1C . . 109.5 ?
O1 C2 N1 . . 122.26(17) ?
O1 C2 C1 . . 120.98(17) ?
N1 C2 C1 . . 116.74(16) ?
C2 N1 C3 . . 123.69(15) ?
C2 N1 H1N . . 118.2 ?
C3 N1 H1N . . 118.2 ?
C8 C3 C4 . . 119.91(17) ?
C8 C3 N1 . . 119.80(16) ?
C4 C3 N1 . . 120.24(16) ?
C5 C4 C3 . . 120.23(17) ?
C5 C4 H4 . . 119.9 ?
C3 C4 H4 . . 119.9 ?
C6 C5 C4 . . 119.25(17) ?
C6 C5 H5 . . 120.4 ?
C4 C5 H5 . . 120.4 ?
C7 C6 C5 . . 120.97(17) ?
C7 C6 O2 . . 118.98(16) ?
C5 C6 O2 . . 120.00(16) ?
C6 C7 C8 . . 119.33(17) ?
C6 C7 H7 . . 120.3 ?
C8 C7 H7 . . 120.3 ?
C3 C8 C7 . . 120.29(17) ?
C3 C8 H8 . . 119.9 ?
C7 C8 H8 . . 119.9 ?
C9 O2 C6 . . 116.62(13) ?
O3 C9 O2 . . 118.65(16) ?
O3 C9 B1 . . 130.19(16) ?
O2 C9 B1 . . 111.15(14) ?
N2 B1 C9 . . 110.79(14) ?
N2 B1 H1B1 . . 109.5 ?
C9 B1 H1B1 . . 109.5 ?
N2 B1 H1B2 . . 109.5 ?
C9 B1 H1B2 . . 109.5 ?
H1B1 B1 H1B2 . . 108.1 ?
C10 N2 C12 . . 107.66(13) ?
C10 N2 C13 . . 106.47(13) ?
C12 N2 C13 . . 107.04(13) ?
C10 N2 B1 . . 112.47(14) ?
C12 N2 B1 . . 113.27(13) ?
C13 N2 B1 . . 109.56(13) ?
N3 C10 N2 . . 111.84(14) ?
N3 C10 H10A . . 109.2 ?
N2 C10 H10A . . 109.2 ?
N3 C10 H10B . . 109.2 ?
N2 C10 H10B . . 109.2 ?
H10A C10 H10B . . 107.9 ?
C10 N3 C11 . . 108.32(13) ?
C10 N3 C14 . . 108.77(14) ?
C11 N3 C14 . . 108.20(14) ?
N4 C11 N3 . . 112.61(14) ?
N4 C11 H11A . . 109.1 ?
N3 C11 H11A . . 109.1 ?
N4 C11 H11B . . 109.1 ?
N3 C11 H11B . . 109.1 ?
H11A C11 H11B . . 107.8 ?
C12 N4 C11 . . 108.57(14) ?
C12 N4 C15 . . 108.70(14) ?
C11 N4 C15 . . 108.42(14) ?
N4 C12 N2 . . 111.71(13) ?
N4 C12 H12A . . 109.3 ?
N2 C12 H12A . . 109.3 ?
N4 C12 H12B . . 109.3 ?
N2 C12 H12B . . 109.3 ?
H12A C12 H12B . . 107.9 ?
N5 C13 N2 . . 111.70(13) ?
N5 C13 H13A . . 109.3 ?
N2 C13 H13A . . 109.3 ?
N5 C13 H13B . . 109.3 ?
N2 C13 H13B . . 109.3 ?
H13A C13 H13B . . 107.9 ?
C13 N5 C14 . . 108.77(14) ?
C13 N5 C15 . . 108.97(13) ?
C14 N5 C15 . . 108.22(14) ?
N5 C14 N3 . . 112.10(14) ?
N5 C14 H14A . . 109.2 ?
N3 C14 H14A . . 109.2 ?
N5 C14 H14B . . 109.2 ?
N3 C14 H14B . . 109.2 ?
H14A C14 H14B . . 107.9 ?
N4 C15 N5 . . 111.96(14) ?
N4 C15 H15A . . 109.2 ?
N5 C15 H15A . . 109.2 ?
N4 C15 H15B . . 109.2 ?
N5 C15 H15B . . 109.2 ?
H15A C15 H15B . . 107.9 ?
C17 C16 H16A . . 109.5 ?
C17 C16 H16B . . 109.5 ?
H16A C16 H16B . . 109.5 ?
C17 C16 H16C . . 109.5 ?
H16A C16 H16C . . 109.5 ?
H16B C16 H16C . . 109.5 ?
O5 C17 N6 . . 123.05(17) ?
O5 C17 C16 . . 120.52(17) ?
N6 C17 C16 . . 116.43(16) ?
C17 N6 C18 . . 124.75(15) ?
C17 N6 H6N . . 117.6 ?
C18 N6 H6N . . 117.6 ?
C23 C18 C19 . . 119.95(17) ?
C23 C18 N6 . . 119.97(16) ?
C19 C18 N6 . . 119.95(16) ?
C20 C19 C18 . . 119.82(18) ?
C20 C19 H19 . . 120.1 ?
C18 C19 H19 . . 120.1 ?
C21 C20 C19 . . 119.93(17) ?
C21 C20 H20 . . 120.0 ?
C19 C20 H20 . . 120.0 ?
O4 C21 C20 . . 122.30(16) ?
O4 C21 C22 . . 117.09(16) ?
C20 C21 C22 . . 120.50(17) ?
C21 O4 H4O . . 109.5 ?
C21 C22 C23 . . 119.29(17) ?
C21 C22 H22 . . 120.4 ?
C23 C22 H22 . . 120.4 ?
C18 C23 C22 . . 120.47(17) ?
C18 C23 H23 . . 119.8 ?
C22 C23 H23 . . 119.8 ?

loop_
_geom_bond_atom_site_label_1
_geom_bond_atom_site_label_2
_geom_bond_site_symmetry_2
_geom_bond_distance
_geom_bond_publ_flag
C1 C2 . 1.506(2) ?
C1 H1A . 0.9600 ?
C1 H1B . 0.9600 ?
C1 H1C . 0.9600 ?
C2 O1 . 1.235(2) ?
C2 N1 . 1.348(2) ?
N1 C3 . 1.439(2) ?
N1 H1N . 0.8600 ?
C3 C8 . 1.383(2) ?
C3 C4 . 1.388(2) ?
C4 C5 . 1.390(2) ?
C4 H4 . 0.9300 ?
C5 C6 . 1.386(2) ?
C5 H5 . 0.9300 ?
C6 C7 . 1.382(2) ?
C6 O2 . 1.404(2) ?
C7 C8 . 1.391(2) ?
C7 H7 . 0.9300 ?
C8 H8 . 0.9300 ?
O2 C9 . 1.399(2) ?
C9 O3 . 1.2174(19) ?
C9 B1 . 1.611(3) ?
B1 N2 . 1.597(2) ?
B1 H1B1 . 0.9700 ?
B1 H1B2 . 0.9700 ?
N2 C10 . 1.523(2) ?
N2 C12 . 1.522(2) ?
N2 C13 . 1.528(2) ?
C10 N3 . 1.449(2) ?
C10 H10A . 0.9700 ?
C10 H10B . 0.9700 ?
N3 C11 . 1.479(2) ?
N3 C14 . 1.479(2) ?
C11 N4 . 1.468(2) ?
C11 H11A . 0.9700 ?
C11 H11B . 0.9700 ?
N4 C12 . 1.452(2) ?
N4 C15 . 1.477(2) ?
C12 H12A . 0.9700 ?
C12 H12B . 0.9700 ?
C13 N5 . 1.451(2) ?
C13 H13A . 0.9700 ?
C13 H13B . 0.9700 ?
N5 C14 . 1.471(2) ?
N5 C15 . 1.480(2) ?
C14 H14A . 0.9700 ?
C14 H14B . 0.9700 ?
C15 H15A . 0.9700 ?
C15 H15B . 0.9700 ?
C16 C17 . 1.511(2) ?
C16 H16A . 0.9600 ?
C16 H16B . 0.9600 ?
C16 H16C . 0.9600 ?
C17 O5 . 1.244(2) ?
C17 N6 . 1.339(2) ?
N6 C18 . 1.436(2) ?
N6 H6N . 0.8600 ?
C18 C23 . 1.381(2) ?
C18 C19 . 1.393(2) ?
C19 C20 . 1.390(2) ?
C19 H19 . 0.9300 ?
C20 C21 . 1.388(2) ?
C20 H20 . 0.9300 ?
C21 O4 . 1.377(2) ?
C21 C22 . 1.386(2) ?
O4 H4O . 0.8200 ?
C22 C23 . 1.397(2) ?
C22 H22 . 0.9300 ?
C23 H23 . 0.9300 ?

loop_
_geom_hbond_atom_site_label_D
_geom_hbond_atom_site_label_H
_geom_hbond_atom_site_label_A
_geom_hbond_site_symmetry_A
_geom_hbond_distance_DH
_geom_hbond_distance_HA
_geom_hbond_distance_DA
_geom_hbond_angle_DHA
C10 H10A O3 . 0.97 2.52 3.184(2) 125
C12 H12B O3 . 0.97 2.46 3.135(2) 126
N1 H1N O4 4_576 0.86 2.18 3.0217(19) 168
O4 H4O O5 4_565 0.82 1.85 2.6619(18) 174
N6 H6N O1 1_555 0.86 2.00 2.8415(19) 166
C10 H10B O3 2_646 0.97 2.49 3.413(2) 159
C15 H15A O4 3_666 0.97 2.50 3.160(2) 125
C20 H20 O5 4_565 0.93 2.51 3.195(2) 130

loop_
_geom_torsion_atom_site_label_1
_geom_torsion_atom_site_label_2
_geom_torsion_atom_site_label_3
_geom_torsion_atom_site_label_4
_geom_torsion_site_symmetry_1
_geom_torsion_site_symmetry_2
_geom_torsion_site_symmetry_3
_geom_torsion_site_symmetry_4
_geom_torsion
_geom_torsion_publ_flag
O1 C2 N1 C3 . . . . 4.5(3) ?
C1 C2 N1 C3 . . . . -176.59(16) ?
C2 N1 C3 C8 . . . . 64.0(2) ?
C2 N1 C3 C4 . . . . -118.63(19) ?
C8 C3 C4 C5 . . . . 1.6(3) ?
N1 C3 C4 C5 . . . . -175.82(15) ?
C3 C4 C5 C6 . . . . -0.4(3) ?
C4 C5 C6 C7 . . . . -0.9(3) ?
C4 C5 C6 O2 . . . . -178.39(15) ?
C5 C6 C7 C8 . . . . 0.9(2) ?
O2 C6 C7 C8 . . . . 178.43(15) ?
C4 C3 C8 C7 . . . . -1.5(3) ?
N1 C3 C8 C7 . . . . 175.85(15) ?
C6 C7 C8 C3 . . . . 0.3(3) ?
C7 C6 O2 C9 . . . . 105.80(17) ?
C5 C6 O2 C9 . . . . -76.6(2) ?
C6 O2 C9 O3 . . . . -3.1(2) ?
C6 O2 C9 B1 . . . . 176.90(15) ?
O3 C9 B1 N2 . . . . 17.3(3) ?
O2 C9 B1 N2 . . . . -162.61(14) ?
C9 B1 N2 C10 . . . . 56.76(19) ?
C9 B1 N2 C12 . . . . -65.61(19) ?
C9 B1 N2 C13 . . . . 174.96(14) ?
C12 N2 C10 N3 . . . . -56.73(17) ?
C13 N2 C10 N3 . . . . 57.78(17) ?
B1 N2 C10 N3 . . . . 177.79(13) ?
N2 C10 N3 C11 . . . . 58.28(17) ?
N2 C10 N3 C14 . . . . -59.11(17) ?
C10 N3 C11 N4 . . . . -60.21(18) ?
C14 N3 C11 N4 . . . . 57.55(18) ?
N3 C11 N4 C12 . . . . 60.24(18) ?
N3 C11 N4 C15 . . . . -57.68(18) ?
C11 N4 C12 N2 . . . . -58.36(17) ?
C15 N4 C12 N2 . . . . 59.38(18) ?
C10 N2 C12 N4 . . . . 56.54(17) ?
C13 N2 C12 N4 . . . . -57.59(18) ?
B1 N2 C12 N4 . . . . -178.46(14) ?
C10 N2 C13 N5 . . . . -57.80(17) ?
C12 N2 C13 N5 . . . . 57.13(18) ?
B1 N2 C13 N5 . . . . -179.67(14) ?
N2 C13 N5 C14 . . . . 59.31(18) ?
N2 C13 N5 C15 . . . . -58.47(18) ?
C13 N5 C14 N3 . . . . -59.61(18) ?
C15 N5 C14 N3 . . . . 58.64(18) ?
C10 N3 C14 N5 . . . . 59.51(19) ?
C11 N3 C14 N5 . . . . -57.96(18) ?
C12 N4 C15 N5 . . . . -59.85(19) ?
C11 N4 C15 N5 . . . . 57.99(18) ?
C13 N5 C15 N4 . . . . 59.57(19) ?
C14 N5 C15 N4 . . . . -58.56(18) ?
O5 C17 N6 C18 . . . . 4.0(3) ?
C16 C17 N6 C18 . . . . -176.28(16) ?
C17 N6 C18 C23 . . . . -130.07(19) ?
C17 N6 C18 C19 . . . . 54.1(2) ?
C23 C18 C19 C20 . . . . -0.5(3) ?
N6 C18 C19 C20 . . . . 175.33(16) ?
C18 C19 C20 C21 . . . . -1.1(3) ?
C19 C20 C21 O4 . . . . -173.96(16) ?
C19 C20 C21 C22 . . . . 2.3(3) ?
O4 C21 C22 C23 . . . . 174.61(15) ?
C20 C21 C22 C23 . . . . -1.8(3) ?
C19 C18 C23 C22 . . . . 1.0(3) ?
N6 C18 C23 C22 . . . . -174.86(16) ?
C21 C22 C23 C18 . . . . 0.2(3) ?

_cod_database_fobs_code 2243685
